data_2204061
loop_
_publ_author_name
'Czerwinski, Edmund W.'

_publ_section_title
;
 Triphenyl(propyl)phosphonium bromide
;
_journal_issue 8
_journal_name_full 'Acta Crystallographica Section E'
_journal_page_first o1442
_journal_page_last o1443
_journal_paper_doi 10.1107/S1600536804018331
_journal_volume 60
_journal_year 2004
_chemical_formula_iupac 'C21 H22 P +, Br -'
_chemical_formula_moiety 'C21 H22 P +, Br -'
_chemical_formula_sum 'C21 H22 Br P'
_chemical_formula_weight 385.27
_chemical_name_common 'Triphenyl(propyl)phosphonium bromide'
_chemical_name_systematic
;
Triphenyl(propyl)phosphonium bromide
;
_space_group_IT_number 14
_symmetry_cell_setting monoclinic
_symmetry_space_group_name_Hall '-P 2ybc'
_symmetry_space_group_name_H-M 'P 1 21/c 1'
_cell_angle_alpha 90
_cell_angle_beta 103.9670(10)
_cell_angle_gamma 90
_cell_formula_units_Z 4
_cell_length_a 10.7932(2)
_cell_length_b 9.8543(2)
_cell_length_c 17.8692(3)
_cell_measurement_reflns_used 18618
_cell_measurement_temperature 100(2)
_cell_measurement_theta_max 68.239
_cell_measurement_theta_min 5.096
_cell_volume 1844.37(6)
_computing_cell_refinement 'SAINT-Plus (Bruker, 2001)'
_computing_data_collection 'PROTEUM (Bruker, 2002)'
_computing_data_reduction SAINT-Plus
_computing_molecular_graphics 'ORTEP-3 for Windows (Farrugia, 1997)'
_computing_publication_material 'WinGX publication routines (Farrugia, 1999)'
_computing_structure_refinement 'SHELXL97 (Sheldrick, 1997)'
_computing_structure_solution 'SHELXS97 (Sheldrick, 1997)'
_diffrn_ambient_temperature 100(2)
_diffrn_detector_area_resol_mean 17
_diffrn_measured_fraction_theta_full 0.991
_diffrn_measured_fraction_theta_max 0.991
_diffrn_measurement_device_type 'Bruker AXS CCD'
_diffrn_measurement_method \w
_diffrn_radiation_monochromator 'G\"obel focusing mirrors'
_diffrn_radiation_type CuK\a
_diffrn_radiation_wavelength 1.5418
_diffrn_reflns_av_R_equivalents 0.0982
_diffrn_reflns_limit_h_max 10
_diffrn_reflns_limit_h_min -12
_diffrn_reflns_limit_k_max 8
_diffrn_reflns_limit_k_min -11
_diffrn_reflns_limit_l_max 21
_diffrn_reflns_limit_l_min -19
_diffrn_reflns_number 17895
_diffrn_reflns_reduction_process
;
 Scaled and merged with SORTAV
 R.H. Blessing, (1987) Cryst. Rev. 1, 3-58
 R.H. Blessing, (1989) J. Appl. Cryst. 22, 396-397
;
_diffrn_reflns_theta_full 68.3
_diffrn_reflns_theta_max 68.3
_diffrn_reflns_theta_min 4.22
_diffrn_standards_number 0
_exptl_absorpt_coefficient_mu 3.813
_exptl_absorpt_correction_type none
_exptl_absorpt_process_details
;
?
;
_exptl_crystal_colour colorless
_exptl_crystal_density_diffrn 1.387
_exptl_crystal_density_method 'not measured'
_exptl_crystal_description prism
_exptl_crystal_F_000 792
_exptl_crystal_size_max 0.35
_exptl_crystal_size_mid 0.35
_exptl_crystal_size_min 0.3
_refine_diff_density_max 0.643
_refine_diff_density_min -0.48
_refine_ls_extinction_method none
_refine_ls_goodness_of_fit_ref 1.073
_refine_ls_hydrogen_treatment constr
_refine_ls_matrix_type full
_refine_ls_number_parameters 209
_refine_ls_number_reflns 3349
_refine_ls_number_restraints 0
_refine_ls_restrained_S_all 1.073
_refine_ls_R_factor_all 0.0366
_refine_ls_R_factor_gt 0.0333
_refine_ls_shift/su_max 0.001
_refine_ls_shift/su_mean 0
_refine_ls_structure_factor_coef Fsqd
_refine_ls_weighting_details 'calc w = 1/[\s^2^(Fo^2^)+(0.0591P)^2^+0.0077P] where P = (Fo^2^+2Fc^2^)/3'
_refine_ls_weighting_scheme calc
_refine_ls_wR_factor_ref 0.0899
_reflns_number_gt 2945
_reflns_number_total 3349
_reflns_threshold_expression I>2\s(I)
_cod_data_source_file lh6251.cif
_cod_data_source_block I
_cod_original_sg_symbol_H-M 'P 21/c'
_cod_database_code 2204061
_cod_database_fobs_code 2204061

loop_
_symmetry_equiv_pos_as_xyz
'x, y, z'
'-x, y+1/2, -z+1/2'
'-x, -y, -z'
'x, -y-1/2, z-1/2'

loop_
_atom_site_label
_atom_site_fract_x
_atom_site_fract_y
_atom_site_fract_z
_atom_site_U_iso_or_equiv
_atom_site_adp_type
_atom_site_calc_flag
_atom_site_refinement_flags
_atom_site_occupancy
_atom_site_type_symbol
C11 0.81830(19) 0.4564(2) 1.00233(11) 0.0199(4) Uani d . 1 C
H11A 0.9026 0.424 1.0322 0.024 Uiso calc R 1 H
H11B 0.8324 0.5098 0.9582 0.024 Uiso calc R 1 H
C12 0.7605(2) 0.5500(2) 1.05408(12) 0.0253(5) Uani d . 1 C
H12A 0.6662 0.5448 1.038 0.03 Uiso calc R 1 H
H12B 0.7878 0.5187 1.1082 0.03 Uiso calc R 1 H
C13 0.8025(3) 0.6963(3) 1.04889(17) 0.0447(7) Uani d . 1 C
H13A 0.896 0.7008 1.0618 0.067 Uiso calc R 1 H
H13B 0.7699 0.7523 1.0852 0.067 Uiso calc R 1 H
H13C 0.7688 0.7301 0.9963 0.067 Uiso calc R 1 H
C21 0.80830(18) 0.1942(2) 0.92132(11) 0.0190(4) Uani d . 1 C
C22 0.8556(2) 0.2427(2) 0.86003(12) 0.0248(5) Uani d . 1 C
H22 0.8445 0.3351 0.8448 0.03 Uiso calc R 1 H
C23 0.9191(2) 0.1535(3) 0.82173(13) 0.0277(5) Uani d . 1 C
H23 0.9517 0.1852 0.78 0.033 Uiso calc R 1 H
C24 0.9349(2) 0.0194(2) 0.84401(12) 0.0259(5) Uani d . 1 C
H24 0.9779 -0.0407 0.8173 0.031 Uiso calc R 1 H
C25 0.8888(2) -0.0286(2) 0.90496(12) 0.0279(5) Uani d . 1 C
H25 0.9006 -0.1211 0.92 0.033 Uiso calc R 1 H
C26 0.82535(19) 0.0586(2) 0.94395(11) 0.0234(5) Uani d . 1 C
H26 0.7937 0.0262 0.9858 0.028 Uiso calc R 1 H
C31 0.58328(19) 0.3633(2) 0.89296(12) 0.0190(4) Uani d . 1 C
C32 0.55896(19) 0.4996(2) 0.87323(11) 0.0218(4) Uani d . 1 C
H32 0.6151 0.5684 0.8988 0.026 Uiso calc R 1 H
C33 0.4516(2) 0.5334(2) 0.81564(12) 0.0287(5) Uani d . 1 C
H33 0.4333 0.6259 0.8026 0.034 Uiso calc R 1 H
C34 0.3712(2) 0.4324(3) 0.77727(12) 0.0304(5) Uani d . 1 C
H34 0.2981 0.4565 0.7381 0.036 Uiso calc R 1 H
C35 0.3962(2) 0.2971(3) 0.79540(13) 0.0300(5) Uani d . 1 C
H35 0.3408 0.2287 0.7687 0.036 Uiso calc R 1 H
C36 0.5029(2) 0.2621(2) 0.85284(12) 0.0255(5) Uani d . 1 C
H36 0.5213 0.1693 0.865 0.031 Uiso calc R 1 H
C41 0.67445(19) 0.2279(2) 1.04433(11) 0.0192(4) Uani d . 1 C
C42 0.77158(19) 0.1919(2) 1.10755(11) 0.0227(5) Uani d . 1 C
H42 0.8574 0.2166 1.1094 0.027 Uiso calc R 1 H
C43 0.7430(2) 0.1200(2) 1.16796(13) 0.0245(5) Uani d . 1 C
H43 0.8095 0.0927 1.2106 0.029 Uiso calc R 1 H
C44 0.6173(2) 0.0879(2) 1.16600(12) 0.0267(5) Uani d . 1 C
H44 0.5978 0.0394 1.2076 0.032 Uiso calc R 1 H
C45 0.5194(2) 0.1262(2) 1.10375(13) 0.0271(5) Uani d . 1 C
H45 0.4333 0.105 1.1032 0.033 Uiso calc R 1 H
C46 0.54803(19) 0.1959(2) 1.04212(12) 0.0220(4) Uani d . 1 C
H46 0.4818 0.2213 0.999 0.026 Uiso calc R 1 H
Br 0.896182(19) 0.62173(2) 0.832770(11) 0.02197(11) Uani d . 1 Br
P 0.72110(4) 0.31217(5) 0.96590(3) 0.01667(14) Uani d . 1 P

loop_
_atom_site_aniso_label
_atom_site_aniso_U_11
_atom_site_aniso_U_22
_atom_site_aniso_U_33
_atom_site_aniso_U_12
_atom_site_aniso_U_13
_atom_site_aniso_U_23
C11 0.0176(10) 0.0259(11) 0.0151(9) -0.0014(8) 0.0019(8) 0.0008(8)
C12 0.0254(11) 0.0297(12) 0.0210(11) -0.0005(9) 0.0059(9) -0.0048(9)
C13 0.0376(14) 0.0383(15) 0.0626(18) -0.0100(12) 0.0208(13) -0.0213(13)
C21 0.0149(9) 0.0245(11) 0.0158(10) 0.0009(8) -0.0001(8) -0.0015(8)
C22 0.0267(11) 0.0260(12) 0.0226(11) 0.0003(9) 0.0080(9) 0.0003(9)
C23 0.0228(11) 0.0360(13) 0.0260(12) -0.0020(10) 0.0093(10) -0.0033(10)
C24 0.0171(10) 0.0346(13) 0.0231(11) 0.0055(9) -0.0005(9) -0.0095(9)
C25 0.0258(11) 0.0266(12) 0.0264(11) 0.0045(9) -0.0031(9) -0.0035(9)
C26 0.0232(11) 0.0257(11) 0.0187(10) 0.0023(9) 0.0000(9) 0.0014(9)
C31 0.0157(10) 0.0269(12) 0.0146(10) 0.0019(8) 0.0038(8) -0.0002(8)
C32 0.0222(10) 0.0262(11) 0.0172(10) 0.0029(9) 0.0049(8) -0.0003(9)
C33 0.0311(12) 0.0356(14) 0.0200(11) 0.0125(10) 0.0077(10) 0.0061(9)
C34 0.0201(11) 0.0519(15) 0.0171(11) 0.0092(11) 0.0001(9) 0.0007(11)
C35 0.0223(11) 0.0439(15) 0.0212(11) -0.0027(10) 0.0000(9) -0.0078(10)
C36 0.0236(11) 0.0307(12) 0.0208(11) -0.0001(9) 0.0028(9) -0.0027(9)
C41 0.0212(10) 0.0221(11) 0.0147(10) 0.0017(8) 0.0048(8) -0.0001(8)
C42 0.0187(10) 0.0299(12) 0.0193(10) 0.0006(9) 0.0040(8) 0.0016(9)
C43 0.0256(12) 0.0288(13) 0.0179(11) 0.0030(9) 0.0029(9) 0.0019(8)
C44 0.0354(13) 0.0263(12) 0.0201(12) -0.0021(10) 0.0102(10) 0.0014(9)
C45 0.0229(12) 0.0314(13) 0.0280(12) -0.0064(9) 0.0081(10) 0.0008(9)
C46 0.0197(10) 0.0258(12) 0.0195(10) -0.0006(9) 0.0027(8) -0.0007(8)
Br 0.02320(16) 0.02418(17) 0.01761(16) -0.00167(8) 0.00316(11) 0.00069(8)
P 0.0149(3) 0.0211(3) 0.0131(3) 0.0010(2) 0.0016(2) 0.00138(19)

loop_
_atom_type_symbol
_atom_type_description
_atom_type_scat_dispersion_real
_atom_type_scat_dispersion_imag
_atom_type_scat_source
C C 0.0181 0.0091 'International Tables Vol C Tables 4.2.6.8 and 6.1.1.4'
H H 0 0 'International Tables Vol C Tables 4.2.6.8 and 6.1.1.4'
Br Br -0.6763 1.2805 'International Tables Vol C Tables 4.2.6.8 and 6.1.1.4'
P P 0.2955 0.4335 'International Tables Vol C Tables 4.2.6.8 and 6.1.1.4'

loop_
_geom_angle_atom_site_label_1
_geom_angle_atom_site_label_2
_geom_angle_atom_site_label_3
_geom_angle
_geom_angle_publ_flag
C12 C11 P 113.98(13) yes
C12 C11 H11A 108.8 ?
P C11 H11A 108.8 ?
C12 C11 H11B 108.8 ?
P C11 H11B 108.8 ?
H11A C11 H11B 107.7 ?
C13 C12 C11 111.18(17) yes
C13 C12 H12A 109.4 ?
C11 C12 H12A 109.4 ?
C13 C12 H12B 109.4 ?
C11 C12 H12B 109.4 ?
H12A C12 H12B 108 ?
C12 C13 H13A 109.5 ?
C12 C13 H13B 109.5 ?
H13A C13 H13B 109.5 ?
C12 C13 H13C 109.5 ?
H13A C13 H13C 109.5 ?
H13B C13 H13C 109.5 ?
C26 C21 C22 120.40(18) yes
C26 C21 P 122.49(14) yes
C22 C21 P 117.07(15) yes
C23 C22 C21 119.0(2) yes
C23 C22 H22 120.5 ?
C21 C22 H22 120.5 ?
C24 C23 C22 120.3(2) yes
C24 C23 H23 119.9 ?
C22 C23 H23 119.9 ?
C23 C24 C25 120.76(19) yes
C23 C24 H24 119.6 ?
C25 C24 H24 119.6 ?
C24 C25 C26 119.9(2) yes
C24 C25 H25 120.1 ?
C26 C25 H25 120.1 ?
C25 C26 C21 119.62(19) yes
C25 C26 H26 120.2 ?
C21 C26 H26 120.2 ?
C32 C31 C36 120.0(2) yes
C32 C31 P 121.65(16) yes
C36 C31 P 118.29(16) yes
C33 C32 C31 119.3(2) yes
C33 C32 H32 120.4 ?
C31 C32 H32 120.4 ?
C34 C33 C32 120.2(2) yes
C34 C33 H33 119.9 ?
C32 C33 H33 119.9 ?
C35 C34 C33 120.8(2) yes
C35 C34 H34 119.6 ?
C33 C34 H34 119.6 ?
C34 C35 C36 119.5(2) yes
C34 C35 H35 120.2 ?
C36 C35 H35 120.2 ?
C35 C36 C31 120.2(2) yes
C35 C36 H36 119.9 ?
C31 C36 H36 119.9 ?
C42 C41 C46 120.49(18) yes
C42 C41 P 116.91(15) yes
C46 C41 P 122.58(15) yes
C43 C42 C41 119.84(19) yes
C43 C42 H42 120.1 ?
C41 C42 H42 120.1 ?
C44 C43 C42 119.8(2) yes
C44 C43 H43 120.1 ?
C42 C43 H43 120.1 ?
C43 C44 C45 120.64(19) yes
C43 C44 H44 119.7 ?
C45 C44 H44 119.7 ?
C44 C45 C46 119.7(2) yes
C44 C45 H45 120.1 ?
C46 C45 H45 120.1 ?
C41 C46 C45 119.48(19) yes
C41 C46 H46 120.3 ?
C45 C46 H46 120.3 ?
C11 P C31 110.52(10) yes
C11 P C21 110.50(9) yes
C31 P C21 106.86(9) yes
C11 P C41 109.36(9) yes
C31 P C41 110.82(9) yes
C21 P C41 108.74(9) yes

loop_
_geom_bond_atom_site_label_1
_geom_bond_atom_site_label_2
_geom_bond_distance
_geom_bond_publ_flag
C11 C12 1.541(3) yes
C11 P 1.793(2) yes
C11 H11A 0.99 ?
C11 H11B 0.99 ?
C12 C13 1.521(3) yes
C12 H12A 0.99 ?
C12 H12B 0.99 ?
C13 H13A 0.98 ?
C13 H13B 0.98 ?
C13 H13C 0.98 ?
C21 C26 1.396(3) yes
C21 C22 1.399(3) yes
C21 P 1.7980(19) yes
C22 C23 1.392(3) yes
C22 H22 0.95 ?
C23 C24 1.379(3) yes
C23 H23 0.95 ?
C24 C25 1.386(3) yes
C24 H24 0.95 ?
C25 C26 1.386(3) yes
C25 H25 0.95 ?
C26 H26 0.95 ?
C31 C32 1.397(3) yes
C31 C36 1.400(3) yes
C31 P 1.797(2) yes
C32 C33 1.392(3) yes
C32 H32 0.95 ?
C33 C34 1.387(3) yes
C33 H33 0.95 ?
C34 C35 1.383(4) yes
C34 H34 0.95 ?
C35 C36 1.388(3) yes
C35 H35 0.95 ?
C36 H36 0.95 ?
C41 C42 1.389(3) yes
C41 C46 1.392(3) yes
C41 P 1.8020(19) yes
C42 C43 1.387(3) yes
C42 H42 0.95 ?
C43 C44 1.385(3) yes
C43 H43 0.95 ?
C44 C45 1.389(3) yes
C44 H44 0.95 ?
C45 C46 1.394(3) yes
C45 H45 0.95 ?
C46 H46 0.95 ?

loop_
_geom_torsion_atom_site_label_1
_geom_torsion_atom_site_label_2
_geom_torsion_atom_site_label_3
_geom_torsion_atom_site_label_4
_geom_torsion
_geom_torsion_publ_flag
P C11 C12 C13 -150.20(17) yes
C26 C21 C22 C23 0.4(3) ?
P C21 C22 C23 -177.37(17) ?
C21 C22 C23 C24 0.0(3) ?
C22 C23 C24 C25 -0.4(3) ?
C23 C24 C25 C26 0.3(3) ?
C24 C25 C26 C21 0.1(3) ?
C22 C21 C26 C25 -0.5(3) ?
P C21 C26 C25 177.17(16) ?
C36 C31 C32 C33 2.5(3) ?
P C31 C32 C33 179.21(14) ?
C31 C32 C33 C34 -1.3(3) ?
C32 C33 C34 C35 -0.1(3) ?
C33 C34 C35 C36 0.2(3) ?
C34 C35 C36 C31 1.1(3) ?
C32 C31 C36 C35 -2.4(3) ?
P C31 C36 C35 -179.22(16) ?
C46 C41 C42 C43 1.9(3) ?
P C41 C42 C43 -176.31(15) ?
C41 C42 C43 C44 -2.0(3) ?
C42 C43 C44 C45 0.6(3) ?
C43 C44 C45 C46 0.9(3) ?
C42 C41 C46 C45 -0.5(3) ?
P C41 C46 C45 177.66(16) ?
C44 C45 C46 C41 -0.9(3) ?
C12 C11 P C31 72.36(16) yes
C12 C11 P C21 -169.57(14) yes
C12 C11 P C41 -49.90(17) yes
C32 C31 P C11 -2.73(19) yes
C36 C31 P C11 174.01(15) yes
C32 C31 P C21 -123.01(16) ?
C36 C31 P C21 53.74(17) ?
C32 C31 P C41 118.67(16) ?
C36 C31 P C41 -64.58(17) ?
C26 C21 P C11 123.93(17) yes
C22 C21 P C11 -58.36(18) yes
C26 C21 P C31 -115.77(17) ?
C22 C21 P C31 61.93(18) ?
C26 C21 P C41 3.9(2) ?
C22 C21 P C41 -178.39(15) ?
C42 C41 P C11 -53.23(18) yes
C46 C41 P C11 128.55(17) yes
C42 C41 P C31 -175.32(16) ?
C46 C41 P C31 6.5(2) ?
C42 C41 P C21 67.51(18) ?
C46 C41 P C21 -110.72(17) ?

loop_
_cod_related_entry_id
_cod_related_entry_database
_cod_related_entry_code
1 ChemSpider 72597
